data_4309570
loop_
_publ_author_name
'Erwin Reisner'
'Vladimir B. Arion'
'Anna Eichinger'
'Norbert Kandler'
'Gerald Giester'
'Armando J.L. Pombeiro'
'Bernhard K. Keppler'

_publ_section_title
;
Tuning of Redox Properties for the Design of Ruthenium Anticancer Drugs:
Part 2. Syntheses, Crystal Structures, and Electrochemistry of Potentially
Antitumor [RuIII/IICl6-n(Azole)n]z (n= 3, 4, 6) Complexes
;
_journal_name_full 'Inorganic Chemistry'
_journal_page_first 6704
_journal_page_last 6716
_journal_paper_doi 10.1021/ic0503737
_journal_volume 44
_journal_year 2005
_chemical_formula_sum 'C6 H11 Cl3 N9 O Ru'
_chemical_formula_weight 432.66
_chemical_name_systematic
; 
mer-trichlorotripyrazoloruthenium(III) 
;
_space_group_IT_number 14
_symmetry_cell_setting monoclinic
_symmetry_space_group_name_Hall '-P 2ybc'
_symmetry_space_group_name_H-M 'P 1 21/c 1'
_atom_sites_solution_hydrogens geom
_atom_sites_solution_primary direct
_atom_sites_solution_secondary difmap
_audit_creation_method SHELXL-97
_cell_angle_alpha 90.00
_cell_angle_beta 98.29(3)
_cell_angle_gamma 90.00
_cell_formula_units_Z 4
_cell_length_a 8.1046(16)
_cell_length_b 14.693(3)
_cell_length_c 11.754(2)
_cell_measurement_temperature 120(2)
_cell_volume 1385.1(5)
_computing_structure_refinement 'SHELXL-97 (Sheldrick, 1997)'
_computing_structure_solution 'SHELXS-97 (Sheldrick, 1990)'
_diffrn_ambient_temperature 120(2)
_diffrn_measured_fraction_theta_full 0.999
_diffrn_measured_fraction_theta_max 0.999
_diffrn_radiation_monochromator graphite
_diffrn_radiation_source 'fine-focus sealed tube'
_diffrn_radiation_type MoK\a
_diffrn_radiation_wavelength 0.71073
_diffrn_reflns_av_R_equivalents 0.0163
_diffrn_reflns_av_sigmaI/netI 0.0279
_diffrn_reflns_limit_h_max 11
_diffrn_reflns_limit_h_min -11
_diffrn_reflns_limit_k_max 20
_diffrn_reflns_limit_k_min -20
_diffrn_reflns_limit_l_max 16
_diffrn_reflns_limit_l_min -16
_diffrn_reflns_number 8289
_diffrn_reflns_theta_full 30.49
_diffrn_reflns_theta_max 30.49
_diffrn_reflns_theta_min 3.50
_exptl_absorpt_coefficient_mu 1.721
_exptl_absorpt_correction_type none
_exptl_crystal_colour yellow
_exptl_crystal_density_diffrn 2.075
_exptl_crystal_density_method 'not measured'
_exptl_crystal_description block
_exptl_crystal_F_000 852
_exptl_crystal_size_max 0.20
_exptl_crystal_size_mid 0.17
_exptl_crystal_size_min 0.11
_refine_diff_density_max 1.221
_refine_diff_density_min -0.955
_refine_diff_density_rms 0.093
_refine_ls_extinction_coef 0.00128(18)
_refine_ls_extinction_expression Fc^*^=kFc[1+0.001xFc^2^\l^3^/sin(2\q)]^-1/4^
_refine_ls_extinction_method SHELXL
_refine_ls_goodness_of_fit_ref 1.076
_refine_ls_hydrogen_treatment mixed
_refine_ls_matrix_type full
_refine_ls_number_parameters 226
_refine_ls_number_reflns 4220
_refine_ls_number_restraints 0
_refine_ls_restrained_S_all 1.076
_refine_ls_R_factor_all 0.0327
_refine_ls_R_factor_gt 0.0243
_refine_ls_shift/su_max 0.002
_refine_ls_shift/su_mean 0.000
_refine_ls_structure_factor_coef Fsqd
_refine_ls_weighting_details 'calc w=1/[\s^2^(Fo^2^)+(0.0200P)^2^+0.7500P] where P=(Fo^2^+2Fc^2^)/3'
_refine_ls_weighting_scheme calc
_refine_ls_wR_factor_gt 0.0519
_refine_ls_wR_factor_ref 0.0545
_reflns_number_gt 3613
_reflns_number_total 4220
_reflns_threshold_expression >2sigma(I)
_cod_data_source_file ic0503737si20050311_101709_6.cif
_cod_data_source_block ERRE296c
_cod_database_code 4309570

loop_
_symmetry_equiv_pos_as_xyz
'x, y, z'
'-x, y+1/2, -z+1/2'
'-x, -y, -z'
'x, -y-1/2, z-1/2'

loop_
_atom_site_label
_atom_site_type_symbol
_atom_site_fract_x
_atom_site_fract_y
_atom_site_fract_z
_atom_site_U_iso_or_equiv
_atom_site_adp_type
_atom_site_occupancy
_atom_site_symmetry_multiplicity
_atom_site_calc_flag
_atom_site_refinement_flags
_atom_site_disorder_assembly
_atom_site_disorder_group
Ru Ru 0.732367(16) 0.122053(9) 0.753367(11) 0.01114(5) Uani 1 1 d . . .
Cl1 Cl 0.56106(5) 0.12022(3) 0.89783(4) 0.01736(9) Uani 1 1 d . . .
Cl2 Cl 0.71487(5) -0.03708(3) 0.73941(4) 0.01783(9) Uani 1 1 d . . .
Cl3 Cl 0.89886(5) 0.12646(3) 0.60625(4) 0.01866(9) Uani 1 1 d . . .
O O 1.22462(18) 0.24551(11) 0.76908(13) 0.0235(3) Uani 1 1 d . . .
N1 N 0.89601(18) 0.30952(10) 0.77387(13) 0.0185(3) Uani 1 1 d . . .
N2 N 0.74638(16) 0.26295(10) 0.76446(12) 0.0134(3) Uani 1 1 d . . .
C3 C 0.6258(2) 0.32174(12) 0.76956(16) 0.0180(4) Uani 1 1 d . . .
N4 N 0.6920(2) 0.40583(11) 0.78303(14) 0.0207(3) Uani 1 1 d . . .
C5 C 0.8581(2) 0.39511(12) 0.78530(17) 0.0205(4) Uani 1 1 d . . .
N6 N 1.07104(19) 0.05532(10) 0.87487(15) 0.0220(3) Uani 1 1 d . . .
N7 N 0.94043(17) 0.11446(9) 0.87833(12) 0.0138(3) Uani 1 1 d . . .
C8 C 0.9680(2) 0.16118(13) 0.97462(16) 0.0207(4) Uani 1 1 d . . .
N9 N 1.1135(2) 0.13446(12) 1.03435(15) 0.0248(4) Uani 1 1 d . . .
C10 C 1.1720(2) 0.06858(14) 0.97068(18) 0.0233(4) Uani 1 1 d . . .
N11 N 0.38832(18) 0.07463(10) 0.62233(14) 0.0198(3) Uani 1 1 d . . .
N12 N 0.52322(18) 0.13231(9) 0.63065(12) 0.0146(3) Uani 1 1 d . . .
C13 C 0.4983(2) 0.19056(12) 0.54587(16) 0.0191(4) Uani 1 1 d . . .
N14 N 0.35056(19) 0.17370(11) 0.48115(14) 0.0204(3) Uani 1 1 d . . .
C15 C 0.2880(2) 0.10086(14) 0.53094(17) 0.0216(4) Uani 1 1 d . . .
H8 H 0.903(3) 0.2074(14) 1.0003(17) 0.021(5) Uiso 1 1 d . . .
H13 H 0.573(3) 0.2367(14) 0.5316(18) 0.023(5) Uiso 1 1 d . . .
H15 H 0.188(3) 0.0720(15) 0.5015(19) 0.028(6) Uiso 1 1 d . . .
H4 H 0.635(3) 0.4560(17) 0.792(2) 0.039(7) Uiso 1 1 d . . .
H3 H 0.516(3) 0.3079(15) 0.765(2) 0.032(6) Uiso 1 1 d . . .
H10 H 1.267(3) 0.0365(15) 0.989(2) 0.034(6) Uiso 1 1 d . . .
H14 H 0.307(3) 0.2000(16) 0.415(2) 0.036(7) Uiso 1 1 d . . .
H9 H 1.157(3) 0.1536(18) 1.101(2) 0.047(8) Uiso 1 1 d . . .
H16 H 1.123(4) 0.2552(18) 0.762(2) 0.053(9) Uiso 1 1 d . . .
H5 H 0.935(3) 0.4444(16) 0.791(2) 0.036(6) Uiso 1 1 d . . .
H17 H 1.240(3) 0.195(2) 0.765(2) 0.043(9) Uiso 1 1 d . . .

loop_
_atom_site_aniso_label
_atom_site_aniso_U_11
_atom_site_aniso_U_22
_atom_site_aniso_U_33
_atom_site_aniso_U_23
_atom_site_aniso_U_13
_atom_site_aniso_U_12
Ru 0.01090(7) 0.00878(7) 0.01368(8) -0.00019(5) 0.00160(5) 0.00004(4)
Cl1 0.0175(2) 0.0165(2) 0.0194(2) -0.00040(16) 0.00715(16) -0.00006(15)
Cl2 0.0205(2) 0.01092(18) 0.0218(2) -0.00076(15) 0.00192(16) -0.00012(15)
Cl3 0.0193(2) 0.0187(2) 0.0195(2) -0.00075(16) 0.00829(16) -0.00064(15)
O 0.0184(7) 0.0177(7) 0.0336(8) -0.0046(6) 0.0013(6) -0.0007(5)
N1 0.0146(7) 0.0155(7) 0.0254(8) -0.0006(6) 0.0033(6) -0.0023(5)
N2 0.0124(6) 0.0109(6) 0.0171(7) -0.0005(5) 0.0027(5) -0.0006(5)
C3 0.0155(8) 0.0152(8) 0.0237(9) -0.0001(7) 0.0044(7) 0.0016(6)
N4 0.0210(8) 0.0130(7) 0.0289(9) 0.0002(6) 0.0059(7) 0.0038(6)
C5 0.0195(9) 0.0138(8) 0.0286(10) 0.0001(7) 0.0043(8) -0.0025(7)
N6 0.0164(7) 0.0184(8) 0.0312(9) 0.0005(7) 0.0036(7) 0.0038(6)
N7 0.0138(7) 0.0115(7) 0.0161(7) 0.0016(5) 0.0019(6) -0.0006(5)
C8 0.0191(9) 0.0237(9) 0.0187(9) -0.0015(7) 0.0008(7) 0.0014(7)
N9 0.0193(8) 0.0362(10) 0.0178(8) 0.0019(7) -0.0018(6) -0.0021(7)
C10 0.0133(8) 0.0257(10) 0.0303(11) 0.0106(8) 0.0008(8) 0.0016(7)
N11 0.0175(7) 0.0195(8) 0.0220(8) 0.0012(6) 0.0016(6) -0.0046(6)
N12 0.0144(7) 0.0130(7) 0.0160(7) -0.0002(5) 0.0010(5) -0.0014(5)
C13 0.0184(8) 0.0181(9) 0.0204(9) 0.0022(7) 0.0011(7) -0.0019(7)
N14 0.0193(8) 0.0233(8) 0.0174(8) 0.0030(6) -0.0009(6) 0.0023(6)
C15 0.0165(9) 0.0272(10) 0.0203(9) -0.0015(8) 0.0005(7) -0.0031(7)

loop_
_atom_type_symbol
_atom_type_description
_atom_type_scat_dispersion_real
_atom_type_scat_dispersion_imag
_atom_type_scat_source
C C 0.0033 0.0016 'International Tables Vol C Tables 4.2.6.8 and 6.1.1.4'
H H 0.0000 0.0000 'International Tables Vol C Tables 4.2.6.8 and 6.1.1.4'
N N 0.0061 0.0033 'International Tables Vol C Tables 4.2.6.8 and 6.1.1.4'
O O 0.0106 0.0060 'International Tables Vol C Tables 4.2.6.8 and 6.1.1.4'
Cl Cl 0.1484 0.1585 'International Tables Vol C Tables 4.2.6.8 and 6.1.1.4'
Ru Ru -1.2594 0.8363 'International Tables Vol C Tables 4.2.6.8 and 6.1.1.4'

loop_
_geom_angle_atom_site_label_1
_geom_angle_atom_site_label_2
_geom_angle_atom_site_label_3
_geom_angle
_geom_angle_site_symmetry_1
_geom_angle_site_symmetry_3
_geom_angle_publ_flag
N12 Ru N7 178.66(6) . . ?
N12 Ru N2 90.18(5) . . ?
N7 Ru N2 88.72(5) . . ?
N12 Ru Cl3 89.12(5) . . ?
N7 Ru Cl3 91.62(4) . . ?
N2 Ru Cl3 89.24(4) . . ?
N12 Ru Cl1 89.69(5) . . ?
N7 Ru Cl1 89.56(4) . . ?
N2 Ru Cl1 89.93(4) . . ?
Cl3 Ru Cl1 178.539(16) . . ?
N12 Ru Cl2 89.35(4) . . ?
N7 Ru Cl2 91.76(4) . . ?
N2 Ru Cl2 179.51(4) . . ?
Cl3 Ru Cl2 90.652(15) . . ?
Cl1 Ru Cl2 90.176(15) . . ?
H16 O H17 110(3) . . ?
C5 N1 N2 105.55(14) . . ?
C3 N2 N1 108.70(14) . . ?
C3 N2 Ru 128.68(12) . . ?
N1 N2 Ru 122.53(10) . . ?
N2 C3 N4 108.85(16) . . ?
N2 C3 H3 125.4(14) . . ?
N4 C3 H3 125.7(14) . . ?
C3 N4 C5 105.88(15) . . ?
C3 N4 H4 124.8(16) . . ?
C5 N4 H4 129.3(16) . . ?
N1 C5 N4 111.02(16) . . ?
N1 C5 H5 125.3(14) . . ?
N4 C5 H5 123.6(14) . . ?
C10 N6 N7 105.61(15) . . ?
C8 N7 N6 108.62(15) . . ?
C8 N7 Ru 126.99(12) . . ?
N6 N7 Ru 124.34(11) . . ?
N7 C8 N9 109.00(17) . . ?
N7 C8 H8 128.4(13) . . ?
N9 C8 H8 122.6(13) . . ?
C8 N9 C10 105.79(17) . . ?
C8 N9 H9 126.7(18) . . ?
C10 N9 H9 127.5(18) . . ?
N6 C10 N9 110.98(17) . . ?
N6 C10 H10 122.3(15) . . ?
N9 C10 H10 126.7(15) . . ?
C15 N11 N12 105.69(15) . . ?
C13 N12 N11 108.37(15) . . ?
C13 N12 Ru 126.94(12) . . ?
N11 N12 Ru 124.62(11) . . ?
N12 C13 N14 109.74(16) . . ?
N12 C13 H13 125.1(13) . . ?
N14 C13 H13 125.1(13) . . ?
C13 N14 C15 105.05(16) . . ?
C13 N14 H14 128.1(15) . . ?
C15 N14 H14 126.5(15) . . ?
N11 C15 N14 111.14(17) . . ?
N11 C15 H15 125.0(14) . . ?
N14 C15 H15 123.9(14) . . ?

loop_
_geom_bond_atom_site_label_1
_geom_bond_atom_site_label_2
_geom_bond_distance
_geom_bond_site_symmetry_2
_geom_bond_publ_flag
Ru N12 2.0667(16) . ?
Ru N7 2.0734(16) . ?
Ru N2 2.0764(15) . ?
Ru Cl3 2.3427(8) . ?
Ru Cl1 2.3434(7) . ?
Ru Cl2 2.3469(6) . ?
O H16 0.82(3) . ?
O H17 0.75(3) . ?
N1 C5 1.306(2) . ?
N1 N2 1.3829(19) . ?
N2 C3 1.312(2) . ?
C3 N4 1.347(2) . ?
C3 H3 0.90(2) . ?
N4 C5 1.352(2) . ?
N4 H4 0.89(2) . ?
C5 H5 0.95(2) . ?
N6 C10 1.308(3) . ?
N6 N7 1.375(2) . ?
N7 C8 1.315(2) . ?
C8 N9 1.341(2) . ?
C8 H8 0.94(2) . ?
N9 C10 1.351(3) . ?
N9 H9 0.86(3) . ?
C10 H10 0.90(2) . ?
N11 C15 1.308(2) . ?
N11 N12 1.376(2) . ?
N12 C13 1.307(2) . ?
C13 N14 1.345(2) . ?
C13 H13 0.94(2) . ?
N14 C15 1.353(3) . ?
N14 H14 0.89(2) . ?
C15 H15 0.93(2) . ?

loop_
_geom_torsion_atom_site_label_1
_geom_torsion_atom_site_label_2
_geom_torsion_atom_site_label_3
_geom_torsion_atom_site_label_4
_geom_torsion
_geom_torsion_site_symmetry_1
_geom_torsion_site_symmetry_2
_geom_torsion_site_symmetry_3
_geom_torsion_site_symmetry_4
_geom_torsion_publ_flag
C5 N1 N2 C3 0.52(19) . . . . ?
C5 N1 N2 Ru -176.52(12) . . . . ?
N12 Ru N2 C3 44.25(16) . . . . ?
N7 Ru N2 C3 -135.01(16) . . . . ?
Cl3 Ru N2 C3 133.36(15) . . . . ?
Cl1 Ru N2 C3 -45.44(15) . . . . ?
Cl2 Ru N2 C3 57(5) . . . . ?
N12 Ru N2 N1 -139.34(13) . . . . ?
N7 Ru N2 N1 41.40(13) . . . . ?
Cl3 Ru N2 N1 -50.23(12) . . . . ?
Cl1 Ru N2 N1 130.97(12) . . . . ?
Cl2 Ru N2 N1 -127(5) . . . . ?
N1 N2 C3 N4 -0.5(2) . . . . ?
Ru N2 C3 N4 176.31(12) . . . . ?
N2 C3 N4 C5 0.3(2) . . . . ?
N2 N1 C5 N4 -0.4(2) . . . . ?
C3 N4 C5 N1 0.1(2) . . . . ?
C10 N6 N7 C8 0.53(19) . . . . ?
C10 N6 N7 Ru -177.07(12) . . . . ?
N12 Ru N7 C8 11(2) . . . . ?
N2 Ru N7 C8 45.27(15) . . . . ?
Cl3 Ru N7 C8 134.47(15) . . . . ?
Cl1 Ru N7 C8 -44.67(15) . . . . ?
Cl2 Ru N7 C8 -134.83(15) . . . . ?
N12 Ru N7 N6 -172(2) . . . . ?
N2 Ru N7 N6 -137.58(13) . . . . ?
Cl3 Ru N7 N6 -48.38(12) . . . . ?
Cl1 Ru N7 N6 132.49(12) . . . . ?
Cl2 Ru N7 N6 42.32(13) . . . . ?
N6 N7 C8 N9 0.2(2) . . . . ?
Ru N7 C8 N9 177.67(12) . . . . ?
N7 C8 N9 C10 -0.8(2) . . . . ?
N7 N6 C10 N9 -1.0(2) . . . . ?
C8 N9 C10 N6 1.1(2) . . . . ?
C15 N11 N12 C13 0.59(19) . . . . ?
C15 N11 N12 Ru -176.73(12) . . . . ?
N7 Ru N12 C13 75(2) . . . . ?
N2 Ru N12 C13 40.71(15) . . . . ?
Cl3 Ru N12 C13 -48.52(15) . . . . ?
Cl1 Ru N12 C13 130.63(15) . . . . ?
Cl2 Ru N12 C13 -139.19(15) . . . . ?
N7 Ru N12 N11 -108(2) . . . . ?
N2 Ru N12 N11 -142.48(13) . . . . ?
Cl3 Ru N12 N11 128.29(13) . . . . ?
Cl1 Ru N12 N11 -52.56(13) . . . . ?
Cl2 Ru N12 N11 37.62(13) . . . . ?
N11 N12 C13 N14 0.1(2) . . . . ?
Ru N12 C13 N14 177.33(11) . . . . ?
N12 C13 N14 C15 -0.7(2) . . . . ?
N12 N11 C15 N14 -1.1(2) . . . . ?
C13 N14 C15 N11 1.1(2) . . . . ?
